data_2106516
loop_
_publ_author_name
'Harlow, R.L.'
'Simonsen, S.H.'

_publ_section_title
;
 An independant investigation of the crystal structure of Na2 Cu (C O3)2
 (H2 O)3 with diffractiometer data
;
_journal_name_full 'Acta Crystallographica B (24,1968-38,1982)'
_journal_page_first 1313
_journal_page_last 1318
_journal_volume 31
_journal_year 1975
_chemical_formula_sum 'C2 H6 Cu Na2 O9'
_chemical_name_systematic 'Na2 Cu (C O3)2 (H2 O)3'
_space_group_IT_number 14
_symmetry_space_group_name_Hall '-P 2ybc'
_symmetry_space_group_name_H-M 'P 1 21/c 1'
_cell_angle_alpha 90
_cell_angle_beta 126.4
_cell_angle_gamma 90
_cell_formula_units_Z 4
_cell_length_a 9.691
_cell_length_b 6.091
_cell_length_c 17.111
_cell_volume 812.964
_citation_journal_id_ASTM ACBCAR
_cod_data_source_file Harlow_ACBCAR_1975_1973.cif
_cod_data_source_block C2H6Cu1Na2O9
_cod_original_cell_volume 812.9637
_cod_original_formula_sum 'C2 H6 Cu1 Na2 O9'
_cod_database_code 2106516

loop_
_symmetry_equiv_pos_as_xyz
x,y,z
-x,y+1/2,-z+1/2
-x,-y,-z
x,-y-1/2,z-1/2

loop_
_atom_site_label
_atom_site_type_symbol
_atom_site_fract_x
_atom_site_fract_y
_atom_site_fract_z
_atom_site_occupancy
_atom_site_U_iso_or_equiv
H2 H+1 0.03 0.4 0.095 1 0.0
O9 O-2 0.3988 0.1557 0.0791 1 0.0
O4 O-2 0.0805 -0.2609 0.1135 1 0.0
H1 H+1 0.01 0.26 0.015 1 0.0
Na1 Na+1 0.4918 -0.0227 0.5979 1 0.0
Cu1 Cu+2 0.05735 -0.00986 0.18029 1 0.0
O1 O-2 0.0781 0.2204 0.265 1 0.0
O8 O-2 0.3026 -0.1004 0.4326 1 0.0
O5 O-2 0.298 -0.0823 0.2335 1 0.0
H5 H+1 0.33 0.12 0.02 1 0.0
O7 O-2 0.052 0.2672 0.0819 1 0.0
Na2 Na+1 0.3659 0.2636 0.2014 1 0.0
C1 C+4 0.2065 0.3471 0.3242 1 0.0
O3 O-2 0.3448 0.3467 0.3321 1 0.0
H6 H+1 0.48 0.05 0.115 1 0.0
H3 H+1 0.27 -0.24 0.41 1 0.0
O2 O-2 0.1871 0.4741 0.3783 1 0.0
O6 O-2 0.349 -0.3602 0.1678 1 0.0
C2 C+4 0.2466 -0.24 0.171 1 0.0
H4 H+1 0.21 -0.025 0.4 1 0.0
